data_4129567
loop_
_publ_author_name
'Mallia, Ajith R.'
'Salini, P. S.'
'Hariharan, Mahesh'

_publ_section_title
;
 Nonparallel Stacks of Donor and Acceptor Chromophores Evade Geminate
 Charge Recombination.
;
_journal_issue 50
_journal_name_full 'Journal of the American Chemical Society'
_journal_page_first 15604
_journal_page_last 15607
_journal_paper_doi 10.1021/jacs.5b08257
_journal_volume 137
_journal_year 2015
_chemical_formula_moiety 'C25 H19 N O3'
_chemical_formula_sum 'C25 H19 N O3'
_chemical_formula_weight 381.41
_space_group_IT_number 2
_space_group_name_Hall '-P 1'
_space_group_name_H-M_alt 'P -1'
_symmetry_cell_setting triclinic
_symmetry_space_group_name_Hall '-P 1'
_symmetry_space_group_name_H-M 'P -1'
_atom_sites_solution_hydrogens geom
_atom_sites_solution_primary direct
_atom_sites_solution_secondary difmap
_audit_creation_method SHELXL-97
_cell_angle_alpha 106.190(6)
_cell_angle_beta 95.651(6)
_cell_angle_gamma 94.036(6)
_cell_formula_units_Z 2
_cell_length_a 4.8152(5)
_cell_length_b 13.5941(15)
_cell_length_c 14.9103(15)
_cell_measurement_reflns_used 6387
_cell_measurement_temperature 296(2)
_cell_measurement_theta_max 30.11
_cell_measurement_theta_min 2.84
_cell_volume 927.84(17)
_computing_cell_refinement 'Bruker SAINT'
_computing_data_collection 'Bruker APEX2'
_computing_data_reduction 'Bruker SAINT'
_computing_molecular_graphics 'Bruker SHELXTL'
_computing_publication_material 'Bruker SHELXTL'
_computing_structure_refinement 'SHELXL-97 (Sheldrick, 2008)'
_computing_structure_solution 'SHELXS-97 (Sheldrick, 2008)'
_diffrn_ambient_temperature 296(2)
_diffrn_measured_fraction_theta_full 0.997
_diffrn_measured_fraction_theta_max 0.997
_diffrn_measurement_device_type 'Bruker APEX-II CCD'
_diffrn_measurement_method '\f and \w scans'
_diffrn_radiation_monochromator graphite
_diffrn_radiation_source 'fine-focus sealed tube'
_diffrn_radiation_type MoK\a
_diffrn_radiation_wavelength 0.71073
_diffrn_reflns_av_R_equivalents 0.0281
_diffrn_reflns_av_sigmaI/netI 0.0336
_diffrn_reflns_limit_h_max 5
_diffrn_reflns_limit_h_min -5
_diffrn_reflns_limit_k_max 15
_diffrn_reflns_limit_k_min -13
_diffrn_reflns_limit_l_max 17
_diffrn_reflns_limit_l_min -17
_diffrn_reflns_number 12462
_diffrn_reflns_theta_full 24.70
_diffrn_reflns_theta_max 24.70
_diffrn_reflns_theta_min 1.43
_diffrn_standards_number 0
_exptl_absorpt_coefficient_mu 0.090
_exptl_absorpt_correction_T_max 0.9911
_exptl_absorpt_correction_T_min 0.9823
_exptl_absorpt_correction_type multi-scan
_exptl_absorpt_process_details SADABS
_exptl_crystal_colour yellow
_exptl_crystal_density_diffrn 1.365
_exptl_crystal_density_meas 1.364
_exptl_crystal_density_method 'not measured'
_exptl_crystal_description block
_exptl_crystal_F_000 400
_exptl_crystal_size_max 0.20
_exptl_crystal_size_mid 0.15
_exptl_crystal_size_min 0.10
_refine_diff_density_max 0.800
_refine_diff_density_min -0.388
_refine_diff_density_rms 0.090
_refine_ls_extinction_method none
_refine_ls_goodness_of_fit_ref 1.089
_refine_ls_hydrogen_treatment mixed
_refine_ls_matrix_type full
_refine_ls_number_parameters 263
_refine_ls_number_reflns 3160
_refine_ls_number_restraints 0
_refine_ls_restrained_S_all 1.089
_refine_ls_R_factor_all 0.0984
_refine_ls_R_factor_gt 0.0825
_refine_ls_shift/su_max 0.000
_refine_ls_shift/su_mean 0.000
_refine_ls_structure_factor_coef Fsqd
_refine_ls_weighting_details 'calc w=1/[\s^2^(Fo^2^)+(0.1423P)^2^+1.3327P] where P=(Fo^2^+2Fc^2^)/3'
_refine_ls_weighting_scheme calc
_refine_ls_wR_factor_gt 0.2635
_refine_ls_wR_factor_ref 0.2843
_reflns_number_gt 2473
_reflns_number_total 3160
_reflns_threshold_expression >2\s(I)
_cod_data_source_file ja5b08257_si_003.cif
_cod_data_source_block final2
_cod_depositor_comments
;
The following automatic conversions were performed:

data item '_symmetry_cell_setting' value 'Triclinic' was changed to
'triclinic' in accordance with the
/home/saulius/struct/COD-crude-data/automatic-downloads/DataCite-retrospective/ACS/depositions/lib/dictionaries/cif_core.dic
dictionary named 'cif_core.dic' version 2.4.2 last updated on
2011-04-26.

Automatic conversion script
Id: cif_fix_values 6909 2019-04-08 15:41:33Z antanas 
;
_cod_original_sg_symbol_Hall ' -P 1'
_cod_original_sg_symbol_H-M 'P-1   '
_cod_database_code 4129567

loop_
_symmetry_equiv_pos_as_xyz
'x, y, z'
'-x, -y, -z'

loop_
_atom_site_label
_atom_site_type_symbol
_atom_site_fract_x
_atom_site_fract_y
_atom_site_fract_z
_atom_site_U_iso_or_equiv
_atom_site_adp_type
_atom_site_occupancy
_atom_site_symmetry_multiplicity
_atom_site_calc_flag
_atom_site_refinement_flags
C1 C 1.0269(9) 0.7579(3) 0.7651(3) 0.0517(10) Uani 1 1 d .
H1 H 1.0321 0.6874 0.7403 0.062 Uiso 1 1 calc R
C2 C 1.1890(10) 0.8094(4) 0.8511(3) 0.0639(12) Uani 1 1 d .
H2 H 1.3009 0.7731 0.8823 0.077 Uiso 1 1 calc R
C3 C 1.1819(10) 0.9118(4) 0.8885(3) 0.0656(13) Uani 1 1 d .
H3 H 1.2952 0.9460 0.9443 0.079 Uiso 1 1 calc R
C4 C 1.0051(9) 0.9682(3) 0.8443(3) 0.0492(10) Uani 1 1 d .
C5 C 0.9820(12) 1.0746(4) 0.8838(3) 0.0686(14) Uani 1 1 d .
H5 H 1.0952 1.1103 0.9391 0.082 Uiso 1 1 calc R
C6 C 0.8016(12) 1.1255(4) 0.8436(4) 0.0725(15) Uani 1 1 d .
H6 H 0.7880 1.1949 0.8719 0.087 Uiso 1 1 calc R
C7 C 0.6349(10) 1.0741(3) 0.7595(3) 0.0627(12) Uani 1 1 d .
H7 H 0.5067 1.1093 0.7331 0.075 Uiso 1 1 calc R
C8 C 0.6561(8) 0.9732(3) 0.7153(3) 0.0499(10) Uani 1 1 d .
H8 H 0.5495 0.9413 0.6577 0.060 Uiso 1 1 calc R
C9 C 0.8417(8) 0.9162(3) 0.7571(2) 0.0429(9) Uani 1 1 d .
C10 C 0.8615(8) 0.8086(3) 0.7167(2) 0.0418(9) Uani 1 1 d .
C11 C 0.7093(8) 0.7505(3) 0.6226(2) 0.0393(8) Uani 1 1 d .
C12 C 0.5046(8) 0.6719(3) 0.6148(3) 0.0448(9) Uani 1 1 d .
H12 H 0.4613 0.6562 0.6690 0.054 Uiso 1 1 calc R
C13 C 0.3584(8) 0.6143(3) 0.5273(3) 0.0452(9) Uani 1 1 d .
H13 H 0.2177 0.5628 0.5246 0.054 Uiso 1 1 calc R
C14 C 0.4223(7) 0.6339(3) 0.4460(2) 0.0378(8) Uani 1 1 d .
C15 C 0.6386(7) 0.7114(3) 0.4500(2) 0.0348(8) Uani 1 1 d .
C16 C 0.7179(8) 0.7292(3) 0.3671(3) 0.0392(8) Uani 1 1 d .
C17 C 0.9270(9) 0.8041(3) 0.3703(3) 0.0484(10) Uani 1 1 d .
H17 H 0.9767 0.8148 0.3148 0.058 Uiso 1 1 calc R
C18 C 1.0660(8) 0.8645(3) 0.4569(3) 0.0513(10) Uani 1 1 d .
H18 H 1.2074 0.9155 0.4589 0.062 Uiso 1 1 calc R
C19 C 0.9952(8) 0.8490(3) 0.5387(3) 0.0440(9) Uani 1 1 d .
H19 H 1.0893 0.8900 0.5957 0.053 Uiso 1 1 calc R
C20 C 0.7818(7) 0.7718(3) 0.5387(2) 0.0368(8) Uani 1 1 d .
C21 C 0.2656(8) 0.5735(3) 0.3543(3) 0.0444(9) Uani 1 1 d .
C22 C 0.5732(8) 0.6660(3) 0.2745(3) 0.0449(9) Uani 1 1 d .
C23 C 0.2126(9) 0.5308(3) 0.1806(3) 0.0552(11) Uani 1 1 d .
H23A H 0.1967 0.5744 0.1392 0.066 Uiso 1 1 calc R
H23B H 0.0244 0.5062 0.1878 0.066 Uiso 1 1 calc R
C24 C 0.3654(9) 0.4397(3) 0.1359(3) 0.0530(11) Uani 1 1 d .
H24A H 0.3574 0.3908 0.1723 0.064 Uiso 1 1 calc R
H24B H 0.5611 0.4629 0.1366 0.064 Uiso 1 1 calc R
C25 C 0.2377(10) 0.3870(4) 0.0354(3) 0.0718(15) Uani 1 1 d .
H25A H 0.0499 0.3557 0.0347 0.086 Uiso 1 1 calc R
H25B H 0.2250 0.4372 0.0003 0.086 Uiso 1 1 calc R
N1 N 0.3564(6) 0.5924(2) 0.2735(2) 0.0444(8) Uani 1 1 d .
O1 O 0.0679(6) 0.5098(2) 0.3471(2) 0.0614(9) Uani 1 1 d .
O2 O 0.6371(8) 0.6779(2) 0.2009(2) 0.0665(9) Uani 1 1 d .
O3 O 0.4023(12) 0.3130(4) -0.0056(3) 0.1161(18) Uani 1 1 d .
H3A H 0.3865 0.3049 -0.0625 0.174 Uiso 1 1 calc R

loop_
_atom_site_aniso_label
_atom_site_aniso_U_11
_atom_site_aniso_U_22
_atom_site_aniso_U_33
_atom_site_aniso_U_23
_atom_site_aniso_U_13
_atom_site_aniso_U_12
C1 0.058(2) 0.056(2) 0.040(2) 0.0101(18) 0.0059(18) 0.0114(19)
C2 0.064(3) 0.083(3) 0.044(2) 0.020(2) -0.008(2) 0.011(2)
C3 0.068(3) 0.086(4) 0.033(2) 0.009(2) -0.008(2) -0.008(3)
C4 0.053(2) 0.056(2) 0.0304(19) 0.0009(17) 0.0099(16) -0.0073(18)
C5 0.090(4) 0.061(3) 0.040(2) -0.005(2) 0.013(2) -0.017(3)
C6 0.099(4) 0.045(2) 0.066(3) -0.003(2) 0.032(3) 0.001(3)
C7 0.071(3) 0.048(3) 0.071(3) 0.015(2) 0.020(2) 0.012(2)
C8 0.047(2) 0.052(2) 0.045(2) 0.0047(18) 0.0072(17) 0.0031(18)
C9 0.044(2) 0.048(2) 0.0324(19) 0.0045(16) 0.0092(15) -0.0014(16)
C10 0.0412(19) 0.049(2) 0.0318(19) 0.0060(16) 0.0054(15) 0.0025(16)
C11 0.0434(19) 0.0380(19) 0.0339(19) 0.0051(15) 0.0055(15) 0.0084(15)
C12 0.050(2) 0.047(2) 0.037(2) 0.0096(16) 0.0104(16) -0.0009(17)
C13 0.047(2) 0.038(2) 0.046(2) 0.0046(16) 0.0112(17) -0.0033(16)
C14 0.0371(18) 0.0336(18) 0.038(2) 0.0017(15) 0.0040(15) 0.0078(14)
C15 0.0382(18) 0.0308(17) 0.0329(18) 0.0029(14) 0.0045(14) 0.0109(14)
C16 0.044(2) 0.0355(18) 0.0363(19) 0.0058(15) 0.0034(15) 0.0087(15)
C17 0.056(2) 0.048(2) 0.044(2) 0.0145(18) 0.0119(18) 0.0063(18)
C18 0.050(2) 0.049(2) 0.051(2) 0.0108(18) 0.0098(18) -0.0078(18)
C19 0.0395(19) 0.045(2) 0.039(2) 0.0000(16) 0.0042(15) -0.0021(16)
C20 0.0347(18) 0.0353(18) 0.0359(19) 0.0030(15) 0.0038(14) 0.0042(14)
C21 0.043(2) 0.039(2) 0.045(2) 0.0016(16) 0.0044(16) 0.0063(17)
C22 0.056(2) 0.046(2) 0.0312(19) 0.0061(16) 0.0050(16) 0.0157(18)
C23 0.054(2) 0.063(3) 0.034(2) -0.0054(18) -0.0117(17) 0.010(2)
C24 0.053(2) 0.060(2) 0.033(2) -0.0025(18) -0.0064(17) 0.0048(19)
C25 0.063(3) 0.078(3) 0.049(3) -0.020(2) -0.003(2) 0.008(2)
N1 0.0444(17) 0.0442(18) 0.0352(17) -0.0017(14) -0.0033(13) 0.0076(14)
O1 0.0583(18) 0.0517(17) 0.0589(19) -0.0019(14) -0.0010(14) -0.0126(14)
O2 0.096(2) 0.067(2) 0.0347(16) 0.0116(14) 0.0082(15) 0.0072(17)
O3 0.160(5) 0.115(4) 0.061(2) -0.003(2) 0.003(3) 0.057(3)

loop_
_atom_type_symbol
_atom_type_description
_atom_type_scat_dispersion_real
_atom_type_scat_dispersion_imag
_atom_type_scat_source
C C 0.0033 0.0016 'International Tables Vol C Tables 4.2.6.8 and 6.1.1.4'
H H 0.0000 0.0000 'International Tables Vol C Tables 4.2.6.8 and 6.1.1.4'
N N 0.0061 0.0033 'International Tables Vol C Tables 4.2.6.8 and 6.1.1.4'
O O 0.0106 0.0060 'International Tables Vol C Tables 4.2.6.8 and 6.1.1.4'

loop_
_geom_angle_atom_site_label_1
_geom_angle_atom_site_label_2
_geom_angle_atom_site_label_3
_geom_angle
C10 C1 C2 121.9(4)
C10 C1 H1 119.1
C2 C1 H1 119.1
C3 C2 C1 119.8(4)
C3 C2 H2 120.1
C1 C2 H2 120.1
C2 C3 C4 121.3(4)
C2 C3 H3 119.4
C4 C3 H3 119.4
C3 C4 C5 122.8(4)
C3 C4 C9 118.9(4)
C5 C4 C9 118.3(4)
C6 C5 C4 122.0(4)
C6 C5 H5 119.0
C4 C5 H5 119.0
C5 C6 C7 119.9(4)
C5 C6 H6 120.0
C7 C6 H6 120.0
C8 C7 C6 121.2(5)
C8 C7 H7 119.4
C6 C7 H7 119.4
C7 C8 C9 120.3(4)
C7 C8 H8 119.8
C9 C8 H8 119.8
C4 C9 C8 118.2(4)
C4 C9 C10 118.9(4)
C8 C9 C10 122.8(3)
C1 C10 C9 119.1(3)
C1 C10 C11 119.1(3)
C9 C10 C11 121.8(3)
C12 C11 C20 118.7(3)
C12 C11 C10 120.2(3)
C20 C11 C10 121.0(3)
C11 C12 C13 122.0(3)
C11 C12 H12 119.0
C13 C12 H12 119.0
C14 C13 C12 120.4(3)
C14 C13 H13 119.8
C12 C13 H13 119.8
C13 C14 C15 119.7(3)
C13 C14 C21 119.9(3)
C15 C14 C21 120.3(3)
C16 C15 C14 120.7(3)
C16 C15 C20 119.2(3)
C14 C15 C20 120.1(3)
C17 C16 C15 121.1(3)
C17 C16 C22 119.2(3)
C15 C16 C22 119.7(3)
C16 C17 C18 120.0(4)
C16 C17 H17 120.0
C18 C17 H17 120.0
C19 C18 C17 120.3(4)
C19 C18 H18 119.8
C17 C18 H18 119.8
C18 C19 C20 121.6(3)
C18 C19 H19 119.2
C20 C19 H19 119.2
C19 C20 C15 117.7(3)
C19 C20 C11 123.2(3)
C15 C20 C11 119.1(3)
O1 C21 N1 120.1(3)
O1 C21 C14 123.2(4)
N1 C21 C14 116.8(3)
O2 C22 N1 120.2(4)
O2 C22 C16 121.9(4)
N1 C22 C16 117.9(3)
N1 C23 C24 112.5(3)
N1 C23 H23A 109.1
C24 C23 H23A 109.1
N1 C23 H23B 109.1
C24 C23 H23B 109.1
H23A C23 H23B 107.8
C23 C24 C25 111.4(3)
C23 C24 H24A 109.4
C25 C24 H24A 109.4
C23 C24 H24B 109.4
C25 C24 H24B 109.4
H24A C24 H24B 108.0
O3 C25 C24 109.2(4)
O3 C25 H25A 109.8
C24 C25 H25A 109.8
O3 C25 H25B 109.8
C24 C25 H25B 109.8
H25A C25 H25B 108.3
C22 N1 C21 124.4(3)
C22 N1 C23 117.2(3)
C21 N1 C23 118.4(3)
C25 O3 H3A 109.5

loop_
_geom_bond_atom_site_label_1
_geom_bond_atom_site_label_2
_geom_bond_distance
C1 C10 1.368(6)
C1 C2 1.403(6)
C1 H1 0.9300
C2 C3 1.353(7)
C2 H2 0.9300
C3 C4 1.418(7)
C3 H3 0.9300
C4 C5 1.419(6)
C4 C9 1.420(5)
C5 C6 1.343(7)
C5 H5 0.9300
C6 C7 1.392(7)
C6 H6 0.9300
C7 C8 1.362(6)
C7 H7 0.9300
C8 C9 1.430(6)
C8 H8 0.9300
C9 C10 1.432(5)
C10 C11 1.492(5)
C11 C12 1.373(5)
C11 C20 1.430(5)
C12 C13 1.408(5)
C12 H12 0.9300
C13 C14 1.369(5)
C13 H13 0.9300
C14 C15 1.413(5)
C14 C21 1.482(5)
C15 C16 1.407(5)
C15 C20 1.426(5)
C16 C17 1.369(5)
C16 C22 1.482(5)
C17 C18 1.396(6)
C17 H17 0.9300
C18 C19 1.365(6)
C18 H18 0.9300
C19 C20 1.416(5)
C19 H19 0.9300
C21 O1 1.216(5)
C21 N1 1.404(5)
C22 O2 1.219(5)
C22 N1 1.390(5)
C23 N1 1.477(4)
C23 C24 1.511(6)
C23 H23A 0.9700
C23 H23B 0.9700
C24 C25 1.515(5)
C24 H24A 0.9700
C24 H24B 0.9700
C25 O3 1.370(6)
C25 H25A 0.9700
C25 H25B 0.9700
O3 H3A 0.8200

loop_
_geom_torsion_atom_site_label_1
_geom_torsion_atom_site_label_2
_geom_torsion_atom_site_label_3
_geom_torsion_atom_site_label_4
_geom_torsion
C10 C1 C2 C3 0.5(7)
C1 C2 C3 C4 2.4(7)
C2 C3 C4 C5 176.8(4)
C2 C3 C4 C9 -2.6(7)
C3 C4 C5 C6 -176.1(4)
C9 C4 C5 C6 3.3(7)
C4 C5 C6 C7 -1.5(7)
C5 C6 C7 C8 -1.8(7)
C6 C7 C8 C9 3.1(7)
C3 C4 C9 C8 177.5(4)
C5 C4 C9 C8 -1.9(5)
C3 C4 C9 C10 -0.2(5)
C5 C4 C9 C10 -179.6(4)
C7 C8 C9 C4 -1.2(6)
C7 C8 C9 C10 176.4(4)
C2 C1 C10 C9 -3.3(6)
C2 C1 C10 C11 176.0(4)
C4 C9 C10 C1 3.0(5)
C8 C9 C10 C1 -174.6(4)
C4 C9 C10 C11 -176.2(3)
C8 C9 C10 C11 6.1(6)
C1 C10 C11 C12 64.5(5)
C9 C10 C11 C12 -116.2(4)
C1 C10 C11 C20 -112.4(4)
C9 C10 C11 C20 66.8(5)
C20 C11 C12 C13 -2.2(6)
C10 C11 C12 C13 -179.2(3)
C11 C12 C13 C14 1.6(6)
C12 C13 C14 C15 0.8(6)
C12 C13 C14 C21 -179.5(3)
C13 C14 C15 C16 176.6(3)
C21 C14 C15 C16 -3.1(5)
C13 C14 C15 C20 -2.5(5)
C21 C14 C15 C20 177.8(3)
C14 C15 C16 C17 180.0(3)
C20 C15 C16 C17 -0.9(5)
C14 C15 C16 C22 0.0(5)
C20 C15 C16 C22 179.2(3)
C15 C16 C17 C18 0.1(6)
C22 C16 C17 C18 -180.0(3)
C16 C17 C18 C19 0.3(6)
C17 C18 C19 C20 0.3(6)
C18 C19 C20 C15 -1.1(6)
C18 C19 C20 C11 177.5(4)
C16 C15 C20 C19 1.4(5)
C14 C15 C20 C19 -179.5(3)
C16 C15 C20 C11 -177.2(3)
C14 C15 C20 C11 1.9(5)
C12 C11 C20 C19 -178.1(3)
C10 C11 C20 C19 -1.1(5)
C12 C11 C20 C15 0.5(5)
C10 C11 C20 C15 177.4(3)
C13 C14 C21 O1 4.4(6)
C15 C14 C21 O1 -175.9(3)
C13 C14 C21 N1 -175.3(3)
C15 C14 C21 N1 4.4(5)
C17 C16 C22 O2 0.9(6)
C15 C16 C22 O2 -179.1(4)
C17 C16 C22 N1 -178.3(3)
C15 C16 C22 N1 1.7(5)
N1 C23 C24 C25 -171.8(4)
C23 C24 C25 O3 172.9(5)
O2 C22 N1 C21 -179.4(4)
C16 C22 N1 C21 -0.2(5)
O2 C22 N1 C23 0.2(5)
C16 C22 N1 C23 179.4(3)
O1 C21 N1 C22 177.6(4)
C14 C21 N1 C22 -2.7(5)
O1 C21 N1 C23 -2.1(5)
C14 C21 N1 C23 177.7(3)
C24 C23 N1 C22 83.9(5)
C24 C23 N1 C21 -96.5(4)
